data_7034113
loop_
_publ_author_name
'Anju, R. S.'
'Saha, Koushik'
'Mondal, Bijan'
'Roisnel, Thierry'
'Halet, Jean-Fran\,cois'
'Ghosh, Sundargopal'

_publ_section_title
;
 In search for new bonding modes of the methylenedithiolato ligand: novel
 tri- and tetra-metallic clusters.
;
_journal_issue 25
_journal_name_full 'Dalton transactions (Cambridge, England : 2003)'
_journal_page_first 11306
_journal_page_last 11313
_journal_paper_doi 10.1039/c5dt00179j
_journal_volume 44
_journal_year 2015
_chemical_formula_sum 'C16 H18 Mn O5 Ru S'
_chemical_formula_weight 478.37
_chemical_name_systematic
; 
 ? 
;
_space_group_IT_number 14
_symmetry_space_group_name_Hall '-P 2yn'
_symmetry_space_group_name_H-M 'P 1 21/n 1'
_atom_sites_solution_hydrogens geom
_atom_sites_solution_primary direct
_atom_sites_solution_secondary difmap
_audit_creation_method SHELXL-97
_audit_update_record
;
2014-10-31 deposited with the CCDC.
2015-02-18 downloaded from the CCDC.
;
_cell_angle_alpha 90.00
_cell_angle_beta 104.888(4)
_cell_angle_gamma 90.00
_cell_formula_units_Z 4
_cell_length_a 14.0465(7)
_cell_length_b 9.2479(4)
_cell_length_c 15.2684(5)
_cell_measurement_temperature 293(2)
_cell_volume 1916.79(15)
_computing_structure_refinement 'SHELXL-97 (Sheldrick, 1997)'
_computing_structure_solution 'SHELXS-97 (Sheldrick, 1990)'
_diffrn_ambient_temperature 293(2)
_diffrn_measured_fraction_theta_full 0.998
_diffrn_measured_fraction_theta_max 0.998
_diffrn_radiation_monochromator graphite
_diffrn_radiation_source 'fine-focus sealed tube'
_diffrn_radiation_type MoK\a
_diffrn_radiation_wavelength 0.71073
_diffrn_reflns_av_R_equivalents 0.1190
_diffrn_reflns_av_sigmaI/netI 0.0877
_diffrn_reflns_limit_h_max 17
_diffrn_reflns_limit_h_min -17
_diffrn_reflns_limit_k_max 10
_diffrn_reflns_limit_k_min -11
_diffrn_reflns_limit_l_max 18
_diffrn_reflns_limit_l_min -18
_diffrn_reflns_number 15559
_diffrn_reflns_theta_full 25.99
_diffrn_reflns_theta_max 25.99
_diffrn_reflns_theta_min 3.17
_exptl_absorpt_coefficient_mu 1.575
_exptl_crystal_density_diffrn 1.658
_exptl_crystal_density_method 'not measured'
_exptl_crystal_F_000 956
_refine_diff_density_max 1.237
_refine_diff_density_min -1.158
_refine_diff_density_rms 0.299
_refine_ls_extinction_coef 0.0107(13)
_refine_ls_extinction_expression Fc^*^=kFc[1+0.001xFc^2^\l^3^/sin(2\q)]^-1/4^
_refine_ls_extinction_method SHELXL
_refine_ls_goodness_of_fit_ref 1.037
_refine_ls_hydrogen_treatment mixed
_refine_ls_matrix_type full
_refine_ls_number_parameters 224
_refine_ls_number_reflns 3757
_refine_ls_number_restraints 0
_refine_ls_restrained_S_all 1.037
_refine_ls_R_factor_all 0.0862
_refine_ls_R_factor_gt 0.0556
_refine_ls_shift/su_max 0.001
_refine_ls_shift/su_mean 0.000
_refine_ls_structure_factor_coef Fsqd
_refine_ls_weighting_details 'calc w=1/[\s^2^(Fo^2^)+(0.0946P)^2^+0.0000P] where P=(Fo^2^+2Fc^2^)/3'
_refine_ls_weighting_scheme calc
_refine_ls_wR_factor_gt 0.1347
_refine_ls_wR_factor_ref 0.1846
_reflns_number_gt 2649
_reflns_number_total 3757
_reflns_threshold_expression >2sigma(I)
_cod_data_source_file c5dt00179j2.cif
_cod_data_source_block shelxl
_cod_depositor_comments 'Adding full bibliography for 7034110--7034114.cif.'
_cod_original_cell_volume 1916.79(14)
_cod_database_code 7034113

loop_
_symmetry_equiv_pos_as_xyz
'x, y, z'
'-x+1/2, y+1/2, -z+1/2'
'-x, -y, -z'
'x-1/2, -y-1/2, z-1/2'

loop_
_atom_site_label
_atom_site_type_symbol
_atom_site_fract_x
_atom_site_fract_y
_atom_site_fract_z
_atom_site_U_iso_or_equiv
_atom_site_adp_type
_atom_site_occupancy
_atom_site_symmetry_multiplicity
_atom_site_calc_flag
_atom_site_refinement_flags
C1 C 0.8153(6) 1.0726(9) -0.1311(4) 0.0471(19) Uani 1 1 d .
C2 C 0.8219(6) 0.8328(8) -0.2093(4) 0.0500(19) Uani 1 1 d .
C3 C 0.6978(6) 0.7151(10) -0.1319(5) 0.059(2) Uani 1 1 d .
C4 C 0.6483(7) 0.9497(9) -0.2191(5) 0.058(2) Uani 1 1 d .
C5 C 0.8917(7) 0.6578(9) 0.0248(6) 0.068(2) Uani 1 1 d .
H5A H 0.8297 0.6126 0.0227 0.102 Uiso 1 1 calc R
H5B H 0.9356 0.6441 0.0838 0.102 Uiso 1 1 calc R
H5C H 0.9198 0.6152 -0.0201 0.102 Uiso 1 1 calc R
C6 C 0.7181(6) 1.1823(8) 0.0655(4) 0.0456(18) Uani 1 1 d .
C7 C 0.8175(5) 1.1538(8) 0.1048(4) 0.0446(17) Uani 1 1 d .
C8 C 0.8231(6) 1.0502(8) 0.1763(4) 0.0486(19) Uani 1 1 d .
C9 C 0.7261(6) 1.0222(9) 0.1817(4) 0.0513(19) Uani 1 1 d .
C10 C 0.6600(5) 1.1044(8) 0.1128(5) 0.0472(18) Uani 1 1 d .
C11 C 0.6777(8) 1.2943(9) -0.0056(5) 0.074(3) Uani 1 1 d .
H11A H 0.6689 1.3839 0.0232 0.112 Uiso 1 1 calc R
H11B H 0.6155 1.2623 -0.0430 0.112 Uiso 1 1 calc R
H11C H 0.7230 1.3085 -0.0424 0.112 Uiso 1 1 calc R
C12 C 0.9049(6) 1.2243(10) 0.0829(5) 0.070(3) Uani 1 1 d .
H12A H 0.8829 1.2866 0.0313 0.105 Uiso 1 1 calc R
H12B H 0.9475 1.1512 0.0693 0.105 Uiso 1 1 calc R
H12C H 0.9402 1.2801 0.1339 0.105 Uiso 1 1 calc R
C13 C 0.9150(7) 0.9962(11) 0.2399(6) 0.082(3) Uani 1 1 d .
H13A H 0.9419 1.0702 0.2833 0.122 Uiso 1 1 calc R
H13B H 0.9620 0.9716 0.2065 0.122 Uiso 1 1 calc R
H13C H 0.9003 0.9121 0.2708 0.122 Uiso 1 1 calc R
C14 C 0.6978(9) 0.9342(10) 0.2528(6) 0.087(3) Uani 1 1 d .
H14A H 0.7472 0.8620 0.2751 0.131 Uiso 1 1 calc R
H14B H 0.6356 0.8880 0.2274 0.131 Uiso 1 1 calc R
H14C H 0.6923 0.9959 0.3019 0.131 Uiso 1 1 calc R
C15 C 0.5524(7) 1.1152(12) 0.0996(7) 0.086(3) Uani 1 1 d .
H15A H 0.5208 1.1208 0.0360 0.129 Uiso 1 1 calc R
H15B H 0.5374 1.2004 0.1294 0.129 Uiso 1 1 calc R
H15C H 0.5292 1.0314 0.1249 0.129 Uiso 1 1 calc R
C16 C 0.6803(6) 0.7710(9) 0.0616(4) 0.055(2) Uani 1 1 d .
O1 O 0.8525(5) 1.1791(7) -0.1369(3) 0.0713(18) Uani 1 1 d .
O2 O 0.8656(5) 0.7950(7) -0.2593(4) 0.0704(17) Uani 1 1 d .
O3 O 0.6605(6) 0.6049(8) -0.1355(5) 0.091(2) Uani 1 1 d .
O4 O 0.5814(5) 0.9790(8) -0.2752(4) 0.084(2) Uani 1 1 d .
O5 O 0.6404(5) 0.6686(7) 0.0737(4) 0.085(2) Uani 1 1 d .
S1 S 0.87318(14) 0.8487(2) 0.00258(11) 0.0440(5) Uani 1 1 d .
Mn1 Mn 0.75540(8) 0.89455(12) -0.13126(6) 0.0417(3) Uani 1 1 d .
Ru1 Ru 0.74213(4) 0.94470(6) 0.05061(3) 0.0370(3) Uani 1 1 d .

loop_
_atom_site_aniso_label
_atom_site_aniso_U_11
_atom_site_aniso_U_22
_atom_site_aniso_U_33
_atom_site_aniso_U_23
_atom_site_aniso_U_13
_atom_site_aniso_U_12
C1 0.067(5) 0.051(5) 0.022(3) 0.002(3) 0.009(3) 0.008(4)
C2 0.062(5) 0.052(5) 0.033(4) -0.003(3) 0.006(3) -0.007(4)
C3 0.069(6) 0.069(6) 0.038(4) -0.003(3) 0.011(4) 0.000(5)
C4 0.069(6) 0.062(6) 0.042(4) -0.011(3) 0.013(4) -0.008(4)
C5 0.084(7) 0.054(5) 0.068(5) 0.011(4) 0.022(5) 0.014(5)
C6 0.068(5) 0.033(4) 0.033(3) -0.007(3) 0.008(3) 0.000(4)
C7 0.053(4) 0.046(4) 0.037(4) -0.011(3) 0.013(3) -0.015(4)
C8 0.054(5) 0.056(5) 0.030(3) -0.010(3) 0.000(3) -0.001(4)
C9 0.065(5) 0.060(5) 0.034(4) -0.009(3) 0.021(3) -0.012(4)
C10 0.048(4) 0.052(5) 0.042(4) -0.019(3) 0.011(3) 0.000(4)
C11 0.112(8) 0.051(5) 0.052(5) 0.004(4) 0.006(5) 0.023(5)
C12 0.073(6) 0.076(6) 0.066(5) -0.015(4) 0.029(5) -0.029(5)
C13 0.084(7) 0.089(7) 0.057(5) -0.003(5) -0.009(5) 0.023(6)
C14 0.129(9) 0.091(8) 0.054(6) 0.009(4) 0.046(6) -0.033(7)
C15 0.056(6) 0.104(8) 0.100(7) -0.049(6) 0.022(5) 0.004(6)
C16 0.073(6) 0.054(5) 0.040(4) -0.004(3) 0.015(4) -0.001(4)
O1 0.107(5) 0.052(4) 0.053(3) 0.007(3) 0.017(3) -0.018(4)
O2 0.085(4) 0.080(4) 0.053(3) -0.017(3) 0.031(3) 0.000(4)
O3 0.127(7) 0.058(4) 0.086(5) -0.015(3) 0.024(4) -0.040(4)
O4 0.076(4) 0.089(5) 0.067(4) 0.000(3) -0.020(3) 0.007(4)
O5 0.113(6) 0.053(4) 0.098(5) 0.003(3) 0.045(4) -0.032(4)
S1 0.0476(11) 0.0469(11) 0.0378(9) 0.0010(7) 0.0113(7) 0.0072(8)
Mn1 0.0548(7) 0.0406(7) 0.0290(5) -0.0029(4) 0.0091(5) 0.0008(5)
Ru1 0.0458(4) 0.0378(4) 0.0279(3) 0.00130(18) 0.0103(2) 0.0002(2)

loop_
_atom_type_symbol
_atom_type_description
_atom_type_scat_dispersion_real
_atom_type_scat_dispersion_imag
_atom_type_scat_source
C C 0.0033 0.0016 'International Tables Vol C Tables 4.2.6.8 and 6.1.1.4'
H H 0.0000 0.0000 'International Tables Vol C Tables 4.2.6.8 and 6.1.1.4'
O O 0.0106 0.0060 'International Tables Vol C Tables 4.2.6.8 and 6.1.1.4'
S S 0.1246 0.1234 'International Tables Vol C Tables 4.2.6.8 and 6.1.1.4'
Mn Mn 0.3368 0.7283 'International Tables Vol C Tables 4.2.6.8 and 6.1.1.4'
Ru Ru -1.2594 0.8363 'International Tables Vol C Tables 4.2.6.8 and 6.1.1.4'

loop_
_geom_angle_atom_site_label_1
_geom_angle_atom_site_label_2
_geom_angle_atom_site_label_3
_geom_angle
O1 C1 Mn1 175.2(6)
O2 C2 Mn1 178.9(7)
O3 C3 Mn1 177.6(7)
O4 C4 Mn1 177.4(7)
S1 C5 H5A 109.5
S1 C5 H5B 109.5
H5A C5 H5B 109.5
S1 C5 H5C 109.5
H5A C5 H5C 109.5
H5B C5 H5C 109.5
C7 C6 C10 109.2(6)
C7 C6 C11 126.2(8)
C10 C6 C11 123.9(8)
C7 C6 Ru1 72.5(4)
C10 C6 Ru1 71.0(4)
C11 C6 Ru1 129.9(5)
C6 C7 C8 107.8(6)
C6 C7 C12 127.4(7)
C8 C7 C12 124.7(7)
C6 C7 Ru1 71.4(4)
C8 C7 Ru1 68.7(4)
C12 C7 Ru1 128.6(5)
C9 C8 C7 107.5(7)
C9 C8 C13 126.2(8)
C7 C8 C13 126.0(8)
C9 C8 Ru1 71.2(4)
C7 C8 Ru1 73.5(4)
C13 C8 Ru1 126.1(6)
C8 C9 C10 108.4(6)
C8 C9 C14 125.8(8)
C10 C9 C14 125.6(8)
C8 C9 Ru1 71.3(4)
C10 C9 Ru1 72.6(4)
C14 C9 Ru1 126.6(6)
C6 C10 C9 107.1(6)
C6 C10 C15 126.9(8)
C9 C10 C15 125.8(8)
C6 C10 Ru1 72.0(4)
C9 C10 Ru1 69.6(4)
C15 C10 Ru1 127.6(5)
C6 C11 H11A 109.5
C6 C11 H11B 109.5
H11A C11 H11B 109.5
C6 C11 H11C 109.5
H11A C11 H11C 109.5
H11B C11 H11C 109.5
C7 C12 H12A 109.5
C7 C12 H12B 109.5
H12A C12 H12B 109.5
C7 C12 H12C 109.5
H12A C12 H12C 109.5
H12B C12 H12C 109.5
C8 C13 H13A 109.5
C8 C13 H13B 109.5
H13A C13 H13B 109.5
C8 C13 H13C 109.5
H13A C13 H13C 109.5
H13B C13 H13C 109.5
C9 C14 H14A 109.5
C9 C14 H14B 109.5
H14A C14 H14B 109.5
C9 C14 H14C 109.5
H14A C14 H14C 109.5
H14B C14 H14C 109.5
C10 C15 H15A 109.5
C10 C15 H15B 109.5
H15A C15 H15B 109.5
C10 C15 H15C 109.5
H15A C15 H15C 109.5
H15B C15 H15C 109.5
O5 C16 Ru1 174.9(7)
C5 S1 Mn1 112.4(3)
C5 S1 Ru1 113.7(3)
Mn1 S1 Ru1 76.36(6)
C2 Mn1 C4 94.2(3)
C2 Mn1 C3 90.7(3)
C4 Mn1 C3 88.2(4)
C2 Mn1 C1 88.3(3)
C4 Mn1 C1 92.4(3)
C3 Mn1 C1 178.9(4)
C2 Mn1 S1 98.8(2)
C4 Mn1 S1 166.9(3)
C3 Mn1 S1 93.0(2)
C1 Mn1 S1 86.6(2)
C2 Mn1 Ru1 150.8(2)
C4 Mn1 Ru1 115.0(3)
C3 Mn1 Ru1 90.8(2)
C1 Mn1 Ru1 89.9(2)
S1 Mn1 Ru1 52.00(5)
C16 Ru1 C9 92.3(3)
C16 Ru1 C8 117.1(3)
C9 Ru1 C8 37.5(3)
C16 Ru1 C10 103.3(3)
C9 Ru1 C10 37.7(3)
C8 Ru1 C10 62.7(3)
C16 Ru1 C6 138.9(3)
C9 Ru1 C6 62.2(3)
C8 Ru1 C6 62.2(3)
C10 Ru1 C6 36.9(3)
C16 Ru1 C7 153.6(3)
C9 Ru1 C7 62.2(3)
C8 Ru1 C7 37.7(2)
C10 Ru1 C7 61.4(3)
C6 Ru1 C7 36.1(3)
C16 Ru1 S1 97.1(3)
C9 Ru1 S1 133.5(2)
C8 Ru1 S1 99.9(2)
C10 Ru1 S1 157.6(2)
C6 Ru1 S1 123.9(2)
C7 Ru1 S1 96.2(2)
C16 Ru1 Mn1 95.5(2)
C9 Ru1 Mn1 169.9(2)
C8 Ru1 Mn1 140.5(2)
C10 Ru1 Mn1 133.50(19)
C6 Ru1 Mn1 107.78(17)
C7 Ru1 Mn1 110.62(17)
S1 Ru1 Mn1 51.64(5)

loop_
_geom_bond_atom_site_label_1
_geom_bond_atom_site_label_2
_geom_bond_distance
C1 O1 1.129(8)
C1 Mn1 1.849(8)
C2 O2 1.150(9)
C2 Mn1 1.786(8)
C3 O3 1.141(10)
C3 Mn1 1.845(10)
C4 O4 1.130(9)
C4 Mn1 1.812(9)
C5 S1 1.804(8)
C5 H5A 0.9600
C5 H5B 0.9600
C5 H5C 0.9600
C6 C7 1.396(10)
C6 C10 1.417(10)
C6 C11 1.503(10)
C6 Ru1 2.243(7)
C7 C8 1.440(9)
C7 C12 1.501(10)
C7 Ru1 2.257(6)
C8 C9 1.410(11)
C8 C13 1.487(10)
C8 Ru1 2.193(6)
C9 C10 1.430(11)
C9 C14 1.491(10)
C9 Ru1 2.191(6)
C10 C15 1.475(11)
C10 Ru1 2.231(7)
C11 H11A 0.9600
C11 H11B 0.9600
C11 H11C 0.9600
C12 H12A 0.9600
C12 H12B 0.9600
C12 H12C 0.9600
C13 H13A 0.9600
C13 H13B 0.9600
C13 H13C 0.9600
C14 H14A 0.9600
C14 H14B 0.9600
C14 H14C 0.9600
C15 H15A 0.9600
C15 H15B 0.9600
C15 H15C 0.9600
C16 O5 1.140(9)
C16 Ru1 1.854(9)
S1 Mn1 2.3142(19)
S1 Ru1 2.3257(18)
Mn1 Ru1 2.8683(10)

loop_
_geom_torsion_atom_site_label_1
_geom_torsion_atom_site_label_2
_geom_torsion_atom_site_label_3
_geom_torsion_atom_site_label_4
_geom_torsion
C10 C6 C7 C8 2.6(8)
C11 C6 C7 C8 173.7(7)
Ru1 C6 C7 C8 -59.3(5)
C10 C6 C7 C12 -173.3(7)
C11 C6 C7 C12 -2.2(12)
Ru1 C6 C7 C12 124.8(7)
C10 C6 C7 Ru1 61.9(5)
C11 C6 C7 Ru1 -127.0(7)
C6 C7 C8 C9 -2.5(8)
C12 C7 C8 C9 173.5(7)
Ru1 C7 C8 C9 -63.5(5)
C6 C7 C8 C13 -175.9(7)
C12 C7 C8 C13 0.1(12)
Ru1 C7 C8 C13 123.1(8)
C6 C7 C8 Ru1 61.0(5)
C12 C7 C8 Ru1 -123.0(7)
C7 C8 C9 C10 1.5(8)
C13 C8 C9 C10 174.9(7)
Ru1 C8 C9 C10 -63.6(5)
C7 C8 C9 C14 -172.8(7)
C13 C8 C9 C14 0.6(13)
Ru1 C8 C9 C14 122.1(8)
C7 C8 C9 Ru1 65.1(5)
C13 C8 C9 Ru1 -121.5(8)
C7 C6 C10 C9 -1.7(8)
C11 C6 C10 C9 -173.0(7)
Ru1 C6 C10 C9 61.1(5)
C7 C6 C10 C15 173.2(7)
C11 C6 C10 C15 1.9(12)
Ru1 C6 C10 C15 -124.0(7)
C7 C6 C10 Ru1 -62.8(5)
C11 C6 C10 Ru1 125.9(7)
C8 C9 C10 C6 0.1(8)
C14 C9 C10 C6 174.4(8)
Ru1 C9 C10 C6 -62.7(5)
C8 C9 C10 C15 -174.9(7)
C14 C9 C10 C15 -0.6(13)
Ru1 C9 C10 C15 122.4(8)
C8 C9 C10 Ru1 62.8(5)
C14 C9 C10 Ru1 -123.0(8)
O2 C2 Mn1 C4 103(40)
O2 C2 Mn1 C3 -169(40)
O2 C2 Mn1 C1 11(40)
O2 C2 Mn1 S1 -76(40)
O2 C2 Mn1 Ru1 -76(40)
O4 C4 Mn1 C2 52(18)
O4 C4 Mn1 C3 -39(18)
O4 C4 Mn1 C1 140(18)
O4 C4 Mn1 S1 -135(18)
O4 C4 Mn1 Ru1 -129(18)
O3 C3 Mn1 C2 -66(20)
O3 C3 Mn1 C4 28(20)
O3 C3 Mn1 C1 -94(26)
O3 C3 Mn1 S1 -165(20)
O3 C3 Mn1 Ru1 143(20)
O1 C1 Mn1 C2 26(9)
O1 C1 Mn1 C4 -68(9)
O1 C1 Mn1 C3 54(20)
O1 C1 Mn1 S1 125(9)
O1 C1 Mn1 Ru1 177(9)
C5 S1 Mn1 C2 -69.5(4)
Ru1 S1 Mn1 C2 -179.8(2)
C5 S1 Mn1 C4 117.0(12)
Ru1 S1 Mn1 C4 6.7(12)
C5 S1 Mn1 C3 21.7(4)
Ru1 S1 Mn1 C3 -88.6(3)
C5 S1 Mn1 C1 -157.2(4)
Ru1 S1 Mn1 C1 92.5(2)
C5 S1 Mn1 Ru1 110.3(3)
O5 C16 Ru1 C9 11(9)
O5 C16 Ru1 C8 40(9)
O5 C16 Ru1 C10 -26(9)
O5 C16 Ru1 C6 -38(9)
O5 C16 Ru1 C7 25(9)
O5 C16 Ru1 S1 145(9)
O5 C16 Ru1 Mn1 -163(9)
C8 C9 Ru1 C16 134.1(5)
C10 C9 Ru1 C16 -108.9(5)
C14 C9 Ru1 C16 13.0(8)
C10 C9 Ru1 C8 117.0(6)
C14 C9 Ru1 C8 -121.2(10)
C8 C9 Ru1 C10 -117.0(6)
C14 C9 Ru1 C10 121.8(10)
C8 C9 Ru1 C6 -79.7(5)
C10 C9 Ru1 C6 37.3(4)
C14 C9 Ru1 C6 159.2(9)
C8 C9 Ru1 C7 -38.6(4)
C10 C9 Ru1 C7 78.4(5)
C14 C9 Ru1 C7 -159.8(9)
C8 C9 Ru1 S1 32.0(6)
C10 C9 Ru1 S1 149.0(4)
C14 C9 Ru1 S1 -89.2(8)
C8 C9 Ru1 Mn1 -84.8(13)
C10 C9 Ru1 Mn1 32.2(15)
C14 C9 Ru1 Mn1 154.0(9)
C9 C8 Ru1 C16 -53.7(6)
C7 C8 Ru1 C16 -169.2(5)
C13 C8 Ru1 C16 67.9(8)
C7 C8 Ru1 C9 -115.6(7)
C13 C8 Ru1 C9 121.6(9)
C9 C8 Ru1 C10 37.8(5)
C7 C8 Ru1 C10 -77.7(5)
C13 C8 Ru1 C10 159.4(8)
C9 C8 Ru1 C6 79.7(5)
C7 C8 Ru1 C6 -35.9(4)
C13 C8 Ru1 C6 -158.8(9)
C9 C8 Ru1 C7 115.6(7)
C13 C8 Ru1 C7 -122.9(9)
C9 C8 Ru1 S1 -157.0(4)
C7 C8 Ru1 S1 87.4(4)
C13 C8 Ru1 S1 -35.5(8)
C9 C8 Ru1 Mn1 164.1(4)
C7 C8 Ru1 Mn1 48.6(6)
C13 C8 Ru1 Mn1 -74.3(8)
C6 C10 Ru1 C16 -166.9(4)
C9 C10 Ru1 C16 76.3(5)
C15 C10 Ru1 C16 -43.8(9)
C6 C10 Ru1 C9 116.8(6)
C15 C10 Ru1 C9 -120.1(10)
C6 C10 Ru1 C8 79.2(4)
C9 C10 Ru1 C8 -37.6(4)
C15 C10 Ru1 C8 -157.7(9)
C9 C10 Ru1 C6 -116.8(6)
C15 C10 Ru1 C6 123.1(10)
C6 C10 Ru1 C7 36.3(4)
C9 C10 Ru1 C7 -80.5(5)
C15 C10 Ru1 C7 159.4(9)
C6 C10 Ru1 S1 37.5(7)
C9 C10 Ru1 S1 -79.3(7)
C15 C10 Ru1 S1 160.6(6)
C6 C10 Ru1 Mn1 -55.8(5)
C9 C10 Ru1 Mn1 -172.6(3)
C15 C10 Ru1 Mn1 67.3(9)
C7 C6 Ru1 C16 137.8(5)
C10 C6 Ru1 C16 19.6(6)
C11 C6 Ru1 C16 -99.3(9)
C7 C6 Ru1 C9 80.1(4)
C10 C6 Ru1 C9 -38.1(4)
C11 C6 Ru1 C9 -157.0(9)
C7 C6 Ru1 C8 37.5(4)
C10 C6 Ru1 C8 -80.8(4)
C11 C6 Ru1 C8 160.4(9)
C7 C6 Ru1 C10 118.2(5)
C11 C6 Ru1 C10 -118.8(10)
C10 C6 Ru1 C7 -118.2(5)
C11 C6 Ru1 C7 122.9(10)
C7 C6 Ru1 S1 -45.6(4)
C10 C6 Ru1 S1 -163.8(3)
C11 C6 Ru1 S1 77.3(9)
C7 C6 Ru1 Mn1 -100.8(4)
C10 C6 Ru1 Mn1 140.9(4)
C11 C6 Ru1 Mn1 22.1(9)
C6 C7 Ru1 C16 -96.5(8)
C8 C7 Ru1 C16 21.9(9)
C12 C7 Ru1 C16 140.0(8)
C6 C7 Ru1 C9 -80.1(4)
C8 C7 Ru1 C9 38.4(5)
C12 C7 Ru1 C9 156.5(8)
C6 C7 Ru1 C8 -118.5(6)
C12 C7 Ru1 C8 118.1(9)
C6 C7 Ru1 C10 -37.1(4)
C8 C7 Ru1 C10 81.4(5)
C12 C7 Ru1 C10 -160.5(8)
C8 C7 Ru1 C6 118.5(6)
C12 C7 Ru1 C6 -123.4(9)
C6 C7 Ru1 S1 143.4(4)
C8 C7 Ru1 S1 -98.1(4)
C12 C7 Ru1 S1 20.0(7)
C6 C7 Ru1 Mn1 92.2(4)
C8 C7 Ru1 Mn1 -149.3(4)
C12 C7 Ru1 Mn1 -31.3(7)
C5 S1 Ru1 C16 -17.5(4)
Mn1 S1 Ru1 C16 91.4(2)
C5 S1 Ru1 C9 82.7(4)
Mn1 S1 Ru1 C9 -168.5(3)
C5 S1 Ru1 C8 101.8(4)
Mn1 S1 Ru1 C8 -149.4(2)
C5 S1 Ru1 C10 138.6(6)
Mn1 S1 Ru1 C10 -112.6(5)
C5 S1 Ru1 C6 164.8(4)
Mn1 S1 Ru1 C6 -86.4(2)
C5 S1 Ru1 C7 139.7(4)
Mn1 S1 Ru1 C7 -111.46(18)
C5 S1 Ru1 Mn1 -108.8(3)
C2 Mn1 Ru1 C16 -94.4(6)
C4 Mn1 Ru1 C16 86.9(4)
C3 Mn1 Ru1 C16 -1.5(4)
C1 Mn1 Ru1 C16 179.4(3)
S1 Mn1 Ru1 C16 -94.8(3)
C2 Mn1 Ru1 C9 124.8(13)
C4 Mn1 Ru1 C9 -54.0(13)
C3 Mn1 Ru1 C9 -142.4(12)
C1 Mn1 Ru1 C9 38.6(12)
S1 Mn1 Ru1 C9 124.4(12)
C2 Mn1 Ru1 C8 52.4(6)
C4 Mn1 Ru1 C8 -126.4(4)
C3 Mn1 Ru1 C8 145.2(4)
C1 Mn1 Ru1 C8 -33.8(4)
S1 Mn1 Ru1 C8 52.0(3)
C2 Mn1 Ru1 C10 151.5(6)
C4 Mn1 Ru1 C10 -27.3(4)
C3 Mn1 Ru1 C10 -115.7(4)
C1 Mn1 Ru1 C10 65.3(4)
S1 Mn1 Ru1 C10 151.0(3)
C2 Mn1 Ru1 C6 120.0(5)
C4 Mn1 Ru1 C6 -58.8(4)
C3 Mn1 Ru1 C6 -147.2(3)
C1 Mn1 Ru1 C6 33.8(3)
S1 Mn1 Ru1 C6 119.6(2)
C2 Mn1 Ru1 C7 81.8(5)
C4 Mn1 Ru1 C7 -97.0(3)
C3 Mn1 Ru1 C7 174.6(3)
C1 Mn1 Ru1 C7 -4.5(3)
S1 Mn1 Ru1 C7 81.3(2)
C2 Mn1 Ru1 S1 0.4(5)
C4 Mn1 Ru1 S1 -178.3(3)
C3 Mn1 Ru1 S1 93.3(3)
C1 Mn1 Ru1 S1 -85.8(2)
